data_1530413
loop_
_publ_author_name
'Meyer, G.'
'Schleid, T.'

_publ_section_title
;
 The metallothermic reduction of several rare-earth trichlorides with
 lithium and sodium
;
_journal_name_full 'Journal of the Less-Common Metals'
_journal_page_first 187
_journal_page_last 197
_journal_volume 116
_journal_year 1986
_chemical_formula_sum 'Cl5 Li Tm2'
_chemical_name_systematic 'Li Tm2 Cl5'
_space_group_IT_number 15
_symmetry_space_group_name_Hall '-C 2yc'
_symmetry_space_group_name_H-M 'C 1 2/c 1'
_cell_angle_alpha 90
_cell_angle_beta 95.54
_cell_angle_gamma 90
_cell_formula_units_Z 4
_cell_length_a 15.291
_cell_length_b 6.508
_cell_length_c 7.151
_cell_volume 708.299
_citation_journal_id_ASTM JCOMAH
_cod_data_source_file Meyer_JCOMAH_1986_1275.cif
_cod_data_source_block Cl5Li1Tm2
_cod_original_cell_volume 708.2994
_cod_original_formula_sum 'Cl5 Li1 Tm2'
_cod_database_code 1530413

loop_
_symmetry_equiv_pos_as_xyz
x,y,z
-x,y,-z+1/2
-x,-y,-z
x,-y,z-1/2
x+1/2,y+1/2,z
-x+1/2,y+1/2,-z+1/2
-x+1/2,-y+1/2,-z
x+1/2,-y+1/2,z-1/2

loop_
_atom_site_label
_atom_site_type_symbol
_atom_site_fract_x
_atom_site_fract_y
_atom_site_fract_z
_atom_site_occupancy
_atom_site_U_iso_or_equiv
Cl1 Cl-1 0.2196 0.0695 0.3148 1 0.0
Cl2 Cl-1 0.4086 0.1226 0.0733 1 0.0
Cl3 Cl-1 0 0.0682 0.25 1 0.0
Li1 Li+1 0.25 0.25 0 1 0.0
Tm1 Tm+2 0.39644 0.27253 0.43239 1 0.0
